data_1001731
loop_
_publ_author_name
'Boudin, S'
'Grandin, A'
'Labbe, P'
'Raveau, B'

_publ_section_title
;
(N H4)2 (V O) (V P) O7, a layered structure comprising tetrahedral VP
O7 groups
;
_journal_coden_ASTM ACSCEE
_journal_name_full 'Acta Crystallographica C (39,1983-)'
_journal_page_first 2668
_journal_page_last 2670
_journal_volume 52
_journal_year 1996
_chemical_formula_structural '(N H4)2 (V O) (V P O7)'
_chemical_formula_sum 'H8 N2 O8 P V2'
_chemical_name_systematic
;
Diammonium oxovanadium(IV) vanadophosphate(V)
;
_space_group_IT_number 100
_symmetry_cell_setting tetragonal
_symmetry_Int_Tables_number 100
_symmetry_space_group_name_Hall 'P 4 -2ab'
_symmetry_space_group_name_H-M 'P 4 b m'
_cell_angle_alpha 90
_cell_angle_beta 90
_cell_angle_gamma 90
_cell_formula_units_Z 2
_cell_length_a 8.6233(6)
_cell_length_b 8.6233(6)
_cell_length_c 5.6384(7)
_cell_volume 419.3
_refine_ls_R_factor_all 0.046
_cod_database_code 1001731

loop_
_symmetry_equiv_pos_as_xyz
x,y,z
-x,-y,z
1/2+x,1/2-y,z
1/2-x,1/2+y,z
-y,x,z
y,-x,z
1/2+y,1/2+x,z
1/2-y,1/2-x,z

loop_
_atom_site_aniso_label
_atom_site_aniso_U_11
_atom_site_aniso_U_12
_atom_site_aniso_U_13
_atom_site_aniso_U_22
_atom_site_aniso_U_23
_atom_site_aniso_U_33
P1 0.011(1) -0.004(1) .0000(9) 0.011(1) .0000(9) 0.0068(9)
V1 0.0076(5) -0.0004(6) -0.0059(6) 0.0076(5) 0.0059(6) 0.025(1)
V2 0.0108(1) 0. 0. 0.0108(1) 0. 0.0183(2)
O1 0.030(1) 0. 0. 0.030(1) 0. 0.023(2)
O2 0.0229(7) 0.0038(9) 0.0003(7) 0.0229(7) -0.0003(7) 0.020(1)
O3 0.0134(6) 0.0065(6) -0.0008(7) 0.031(1) -0.0097(9) 0.034(1)
O4 0.059(3) -0.016(3) 0. 0.059(3) 0. 0.017(2)
N1 0.049(1) 0.026(2) .000(1) 0.049(1) .000(1) 0.029(2)

loop_
_atom_site_label
_atom_site_type_symbol
_atom_site_symmetry_multiplicity
_atom_site_Wyckoff_symbol
_atom_site_fract_x
_atom_site_fract_y
_atom_site_fract_z
_atom_site_occupancy
_atom_site_attached_hydrogens
_atom_site_calc_flag
P1 P5+ 4 c 0.36969(4) 0.13031(4) 0.06353 0.51(1) 0 d
V1 V5+ 4 c 0.36969(4) 0.13031(4) 0.06353 0.49(1) 0 d
V2 V4+ 2 a 0. 0. 0.0593(4) 1. 0 d
O1 O2- 2 a 0.5 0.5 0.3436(9) 1. 0 d
O2 O2- 4 c 0.3699(3) 0.1301(3) 0.3440(6) 1. 0 d
O3 O2- 8 d 0.7019(2) 0.4169(3) -0.0402(5) 1. 0 d
O4 O2- 2 b 0.5 0. -0.035(1) 1. 0 d
N1 N3- 4 c 0.1701(3) 0.3299(3) 0.585(1) 1. 4 d
H1 H1+ 8 d -1. -1. -1. 2. 0 dum

loop_
_atom_type_symbol
_atom_type_oxidation_number
P5+ 5.000
V5+ 5.000
V4+ 4.000
O2- -2.000
N3- -3.000
H1+ 1.000
